data_7007656
loop_
_publ_author_name
'Frisch, Mark'
'Cahill, Christopher L.'

_publ_section_title
;
 Synthesis, structure and fluorescent studies of novel uranium
 coordination polymers in the pyridinedicarboxylic acid system.
;
_journal_issue 39
_journal_name_full 'Dalton transactions (Cambridge, England : 2003)'
_journal_page_first 4679
_journal_page_last 4690
_journal_paper_doi 10.1039/b608187h
_journal_year 2006
_chemical_formula_moiety 'C16 H6 N2 O16 Pb2 U'
_chemical_formula_sum 'C16 H6 N2 O16 Pb2 U'
_chemical_formula_weight 1134.66
_chemical_name_systematic
;
?
;
_space_group_IT_number 9
_symmetry_cell_setting monoclinic
_symmetry_space_group_name_Hall 'C -2yc'
_symmetry_space_group_name_H-M 'C 1 c 1'
_atom_sites_solution_hydrogens geom
_atom_sites_solution_primary direct
_atom_sites_solution_secondary difmap
_audit_creation_method SHELXL-97
_cell_angle_alpha 90.00
_cell_angle_beta 106.8420(10)
_cell_angle_gamma 90.00
_cell_formula_units_Z 4
_cell_length_a 8.7087(4)
_cell_length_b 19.9618(10)
_cell_length_c 12.8850(7)
_cell_measurement_reflns_used 9318
_cell_measurement_temperature 298(2)
_cell_measurement_theta_max 30.31
_cell_measurement_theta_min 1.65
_cell_volume 2143.87(19)
_computing_structure_refinement 'SHELXL-97 (Sheldrick, 1997)'
_diffrn_ambient_temperature 298(2)
_diffrn_measured_fraction_theta_full 1.000
_diffrn_measured_fraction_theta_max 0.926
_diffrn_measurement_device_type 'Bruker APEX CCD'
_diffrn_measurement_method 'omega scans'
_diffrn_radiation_monochromator graphite
_diffrn_radiation_source 'fine-focus sealed tube'
_diffrn_radiation_type MoK\a
_diffrn_radiation_wavelength 0.71073
_diffrn_reflns_av_R_equivalents 0.0298
_diffrn_reflns_av_sigmaI/netI 0.0454
_diffrn_reflns_limit_h_max 11
_diffrn_reflns_limit_h_min -12
_diffrn_reflns_limit_k_max 27
_diffrn_reflns_limit_k_min -24
_diffrn_reflns_limit_l_max 18
_diffrn_reflns_limit_l_min -17
_diffrn_reflns_number 10742
_diffrn_reflns_theta_full 25.00
_diffrn_reflns_theta_max 30.31
_diffrn_reflns_theta_min 1.65
_exptl_absorpt_coefficient_mu 23.294
_exptl_absorpt_correction_T_max 0.155
_exptl_absorpt_correction_T_min 0.123
_exptl_absorpt_correction_type multi-scan
_exptl_absorpt_process_details 'SADABS, Sheldrick (2004)'
_exptl_crystal_colour yellow
_exptl_crystal_density_diffrn 3.515
_exptl_crystal_density_method 'not measured'
_exptl_crystal_description plate
_exptl_crystal_F_000 2000
_exptl_crystal_size_max 0.14
_exptl_crystal_size_mid 0.08
_exptl_crystal_size_min 0.08
_refine_diff_density_max 2.555
_refine_diff_density_min -2.810
_refine_diff_density_rms 0.236
_refine_ls_abs_structure_details 'Flack H D (1983), Acta Cryst. A39, 876-881'
_refine_ls_abs_structure_Flack 0.000(18)
_refine_ls_extinction_method none
_refine_ls_goodness_of_fit_ref 1.021
_refine_ls_hydrogen_treatment constr
_refine_ls_matrix_type full
_refine_ls_number_parameters 335
_refine_ls_number_reflns 5637
_refine_ls_number_restraints 2
_refine_ls_restrained_S_all 1.021
_refine_ls_R_factor_all 0.0239
_refine_ls_R_factor_gt 0.0233
_refine_ls_shift/su_max 0.001
_refine_ls_shift/su_mean 0.000
_refine_ls_structure_factor_coef Fsqd
_refine_ls_weighting_details 'calc w=1/[\s^2^(Fo^2^)+(0.0191P)^2^+0.0000P] where P=(Fo^2^+2Fc^2^)/3'
_refine_ls_weighting_scheme calc
_refine_ls_wR_factor_gt 0.0521
_refine_ls_wR_factor_ref 0.0524
_reflns_number_gt 5523
_reflns_number_total 5637
_reflns_threshold_expression >2sigma(I)
_cod_data_source_file b608187h.txt
_cod_data_source_block cc
_cod_original_sg_symbol_H-M 'C c'
_cod_database_code 7007656

loop_
_symmetry_equiv_pos_as_xyz
'x, y, z'
'x, -y, z+1/2'
'x+1/2, y+1/2, z'
'x+1/2, -y+1/2, z+1/2'

loop_
_atom_site_label
_atom_site_type_symbol
_atom_site_fract_x
_atom_site_fract_y
_atom_site_fract_z
_atom_site_U_iso_or_equiv
_atom_site_adp_type
_atom_site_occupancy
_atom_site_symmetry_multiplicity
_atom_site_calc_flag
_atom_site_refinement_flags
_atom_site_disorder_assembly
_atom_site_disorder_group
U1 U 0.76054(2) 0.219196(11) 0.501267(17) 0.00699(5) Uani 1 1 d . . .
Pb1 Pb 0.78186(2) 0.436313(11) 0.491118(19) 0.01120(5) Uani 1 1 d . . .
Pb2 Pb 0.71022(3) 0.003998(12) 0.47109(2) 0.01303(6) Uani 1 1 d . . .
O1 O 0.6224(6) 0.1160(3) 0.5311(4) 0.0160(11) Uani 1 1 d . . .
O2 O 0.8683(6) 0.1090(2) 0.4774(4) 0.0149(11) Uani 1 1 d . . .
O3 O 0.8944(6) 0.3212(2) 0.4610(5) 0.0141(11) Uani 1 1 d . . .
O4 O 0.6644(7) 0.3302(2) 0.5333(5) 0.0152(11) Uani 1 1 d . . .
O5 O 0.6310(6) 0.2196(2) 0.3665(4) 0.0158(10) Uani 1 1 d . . .
O6 O 0.8848(6) 0.2181(2) 0.6377(4) 0.0136(10) Uani 1 1 d . . .
O7 O 0.4335(6) 0.0575(2) 0.5769(4) 0.0151(10) Uani 1 1 d . . .
O8 O 1.0564(6) 0.3831(3) 0.3941(4) 0.0164(11) Uani 1 1 d . . .
O9 O 0.4763(6) 0.4037(3) 0.5448(4) 0.0188(11) Uani 1 1 d . . .
O10 O 1.0226(6) 0.0336(2) 0.4319(4) 0.0156(10) Uani 1 1 d . . .
O11 O 0.7834(6) 0.4511(3) 0.6798(4) 0.0215(11) Uani 1 1 d . . .
O12 O 1.0576(6) 0.4256(3) 0.6227(4) 0.0211(11) Uani 1 1 d . . .
O13 O 1.0873(8) -0.1144(3) 0.2979(5) 0.0404(16) Uani 1 1 d . . .
O14 O 0.9312(8) -0.0106(3) 0.1816(5) 0.0279(13) Uani 1 1 d . . .
O15 O 0.7032(6) 0.0351(3) 0.2830(4) 0.0232(12) Uani 1 1 d . . .
O16 O 0.4339(6) 0.0231(3) 0.3467(4) 0.0198(11) Uani 1 1 d . . .
N1 N 0.5088(6) 0.2289(3) 0.5732(5) 0.0103(11) Uani 1 1 d . . .
N2 N 1.0049(6) 0.2087(3) 0.4172(4) 0.0087(11) Uani 1 1 d . . .
C1 C 0.5003(8) 0.1099(4) 0.5685(5) 0.0119(14) Uani 1 1 d . . .
C2 C 0.4372(8) 0.1742(3) 0.5982(5) 0.0095(13) Uani 1 1 d . . .
C3 C 0.3140(8) 0.1780(4) 0.6462(5) 0.0131(13) Uani 1 1 d . . .
H3 H 0.2692 0.1392 0.6648 0.016 Uiso 1 1 calc R . .
C4 C 0.2586(7) 0.2402(3) 0.6663(5) 0.0122(12) Uani 1 1 d . . .
H4 H 0.1787 0.2435 0.7008 0.015 Uiso 1 1 calc R . .
C5 C 0.3229(8) 0.2977(4) 0.6347(5) 0.0134(13) Uani 1 1 d . . .
H5 H 0.2831 0.3400 0.6428 0.016 Uiso 1 1 calc R . .
C6 C 1.0060(8) 0.3281(3) 0.4150(6) 0.0101(14) Uani 1 1 d . . .
C7 C 1.0712(7) 0.2632(4) 0.3877(5) 0.0081(12) Uani 1 1 d . . .
C8 C 1.1943(7) 0.2599(3) 0.3373(5) 0.0093(12) Uani 1 1 d . . .
H8 H 1.2383 0.2987 0.3179 0.011 Uiso 1 1 calc R . .
C9 C 1.1797(7) 0.1401(3) 0.3485(5) 0.0114(12) Uani 1 1 d . . .
H9 H 1.2125 0.0974 0.3357 0.014 Uiso 1 1 calc R . .
C10 C 1.0624(7) 0.1490(3) 0.3989(5) 0.0064(11) Uani 1 1 d . . .
C11 C 0.4503(8) 0.2891(3) 0.5899(6) 0.0111(13) Uani 1 1 d . . .
C12 C 0.5318(8) 0.3472(3) 0.5541(5) 0.0108(12) Uani 1 1 d . . .
C13 C 1.2484(7) 0.1968(3) 0.3171(5) 0.0111(12) Uani 1 1 d . . .
H13 H 1.3290 0.1926 0.2834 0.013 Uiso 1 1 calc R . .
C14 C 0.9828(8) 0.0916(3) 0.4382(5) 0.0096(12) Uani 1 1 d . . .
C15 C 0.9160(8) 0.4602(4) 0.7507(5) 0.0162(13) Uani 1 1 d . . .
C16 C 1.0710(8) 0.4489(4) 0.7143(6) 0.0183(14) Uani 1 1 d . . .

loop_
_atom_site_aniso_label
_atom_site_aniso_U_11
_atom_site_aniso_U_22
_atom_site_aniso_U_33
_atom_site_aniso_U_23
_atom_site_aniso_U_13
_atom_site_aniso_U_12
U1 0.00675(9) 0.00610(10) 0.00901(10) -0.00036(9) 0.00369(6) -0.00031(8)
Pb1 0.01239(11) 0.00839(11) 0.01437(11) 0.00102(9) 0.00633(7) 0.00093(9)
Pb2 0.01581(11) 0.00867(11) 0.01723(12) -0.00110(9) 0.00893(8) -0.00153(9)
O1 0.017(2) 0.012(3) 0.023(3) -0.004(2) 0.013(2) -0.0016(19)
O2 0.014(2) 0.011(3) 0.022(3) 0.001(2) 0.010(2) 0.0009(18)
O3 0.015(2) 0.012(2) 0.021(3) -0.0028(19) 0.012(2) -0.0023(18)
O4 0.018(3) 0.006(2) 0.028(3) 0.0000(19) 0.017(2) -0.0006(17)
O5 0.011(2) 0.022(3) 0.013(2) 0.000(2) -0.0004(18) -0.0026(19)
O6 0.013(2) 0.016(3) 0.013(2) -0.0022(18) 0.0054(18) 0.0009(18)
O7 0.018(2) 0.011(2) 0.020(3) 0.000(2) 0.012(2) -0.0023(19)
O8 0.016(2) 0.015(3) 0.019(3) 0.000(2) 0.0065(19) -0.003(2)
O9 0.017(2) 0.016(3) 0.026(3) 0.001(2) 0.010(2) 0.006(2)
O10 0.017(2) 0.008(2) 0.023(3) 0.002(2) 0.0071(19) 0.0020(19)
O11 0.022(3) 0.028(3) 0.013(2) 0.002(2) 0.0032(19) -0.009(2)
O12 0.025(3) 0.021(3) 0.015(3) -0.003(2) 0.001(2) 0.010(2)
O13 0.045(4) 0.037(4) 0.030(3) -0.005(3) -0.003(3) 0.007(3)
O14 0.042(3) 0.024(3) 0.018(3) 0.000(2) 0.009(2) -0.005(3)
O15 0.019(2) 0.036(3) 0.015(3) 0.002(2) 0.0046(19) -0.004(2)
O16 0.021(3) 0.023(3) 0.020(3) 0.003(2) 0.013(2) 0.009(2)
N1 0.006(2) 0.015(3) 0.011(3) 0.001(2) 0.0037(19) 0.004(2)
N2 0.008(2) 0.010(3) 0.008(3) 0.001(2) 0.0017(19) -0.003(2)
C1 0.012(3) 0.017(4) 0.007(3) -0.001(3) 0.004(2) 0.000(3)
C2 0.011(3) 0.011(3) 0.007(3) -0.001(2) 0.002(2) -0.005(2)
C3 0.015(3) 0.019(4) 0.006(3) -0.004(2) 0.005(2) -0.006(3)
C4 0.009(3) 0.018(3) 0.010(3) 0.000(3) 0.004(2) -0.004(2)
C5 0.010(3) 0.020(3) 0.010(3) 0.000(3) 0.001(2) 0.002(3)
C6 0.013(3) 0.003(3) 0.013(3) -0.002(2) 0.001(2) -0.003(2)
C7 0.005(2) 0.014(3) 0.004(3) 0.001(2) -0.001(2) 0.000(2)
C8 0.009(3) 0.013(3) 0.007(3) 0.000(2) 0.004(2) -0.001(2)
C9 0.013(3) 0.011(3) 0.009(3) 0.000(2) 0.002(2) 0.000(2)
C10 0.004(3) 0.007(3) 0.007(3) -0.001(2) -0.002(2) 0.000(2)
C11 0.009(3) 0.012(3) 0.011(3) 0.002(2) 0.002(2) -0.001(2)
C12 0.012(3) 0.009(3) 0.013(3) -0.003(3) 0.007(2) 0.001(3)
C13 0.008(3) 0.014(3) 0.011(3) -0.007(2) 0.002(2) 0.000(2)
C14 0.011(3) 0.009(3) 0.008(3) 0.001(2) 0.002(2) 0.001(2)
C15 0.024(3) 0.011(3) 0.014(3) 0.003(3) 0.007(2) -0.003(3)
C16 0.015(3) 0.025(4) 0.013(3) 0.007(3) 0.002(2) 0.008(3)

loop_
_atom_type_symbol
_atom_type_description
_atom_type_scat_dispersion_real
_atom_type_scat_dispersion_imag
_atom_type_scat_source
C C 0.0033 0.0016 'International Tables Vol C Tables 4.2.6.8 and 6.1.1.4'
H H 0.0000 0.0000 'International Tables Vol C Tables 4.2.6.8 and 6.1.1.4'
N N 0.0061 0.0033 'International Tables Vol C Tables 4.2.6.8 and 6.1.1.4'
O O 0.0106 0.0060 'International Tables Vol C Tables 4.2.6.8 and 6.1.1.4'
Pb Pb -3.3944 10.1111 'International Tables Vol C Tables 4.2.6.8 and 6.1.1.4'
U U -9.6767 9.6646 'International Tables Vol C Tables 4.2.6.8 and 6.1.1.4'

loop_
_geom_angle_atom_site_label_1
_geom_angle_atom_site_label_2
_geom_angle_atom_site_label_3
_geom_angle
_geom_angle_site_symmetry_1
_geom_angle_site_symmetry_3
_geom_angle_publ_flag
O5 U1 O6 178.1(2) . . ?
O5 U1 O4 90.6(2) . . ?
O6 U1 O4 89.1(2) . . ?
O5 U1 O2 92.2(2) . . ?
O6 U1 O2 88.16(19) . . ?
O4 U1 O2 177.1(2) . . ?
O5 U1 O1 87.4(2) . . ?
O6 U1 O1 91.2(2) . . ?
O4 U1 O1 121.52(19) . . ?
O2 U1 O1 59.44(16) . . ?
O5 U1 O3 89.8(2) . . ?
O6 U1 O3 91.6(2) . . ?
O4 U1 O3 59.67(15) . . ?
O2 U1 O3 119.51(18) . . ?
O1 U1 O3 177.0(2) . . ?
O5 U1 N1 89.2(2) . . ?
O6 U1 N1 89.0(2) . . ?
O4 U1 N1 60.73(18) . . ?
O2 U1 N1 120.10(18) . . ?
O1 U1 N1 60.81(18) . . ?
O3 U1 N1 120.38(18) . . ?
O5 U1 N2 87.6(2) . . ?
O6 U1 N2 94.13(19) . . ?
O4 U1 N2 119.55(17) . . ?
O2 U1 N2 59.81(16) . . ?
O1 U1 N2 118.74(17) . . ?
O3 U1 N2 59.90(17) . . ?
N1 U1 N2 176.82(18) . . ?
O11 Pb1 O4 76.66(18) . . ?
O11 Pb1 O12 67.10(17) . . ?
O4 Pb1 O12 98.81(19) . . ?
O11 Pb1 O3 111.43(18) . . ?
O4 Pb1 O3 57.93(14) . . ?
O12 Pb1 O3 72.20(17) . . ?
O15 Pb2 O2 71.32(18) . . ?
O15 Pb2 O16 65.82(16) . . ?
O2 Pb2 O16 108.15(17) . . ?
O15 Pb2 O1 98.73(19) . . ?
O2 Pb2 O1 57.70(15) . . ?
O16 Pb2 O1 75.14(17) . . ?
C1 O1 U1 128.8(4) . . ?
C1 O1 Pb2 112.4(4) . . ?
U1 O1 Pb2 118.7(2) . . ?
C14 O2 U1 131.3(4) . . ?
C14 O2 Pb2 104.1(4) . . ?
U1 O2 Pb2 122.1(2) . . ?
C6 O3 U1 130.5(4) . . ?
C6 O3 Pb1 110.3(4) . . ?
U1 O3 Pb1 118.7(2) . . ?
C12 O4 U1 129.7(4) . . ?
C12 O4 Pb1 105.5(4) . . ?
U1 O4 Pb1 123.6(2) . . ?
C15 O11 Pb1 118.5(4) . . ?
C16 O12 Pb1 114.6(4) . . ?
C16 O15 Pb2 120.1(5) 4_454 . ?
C15 O16 Pb2 119.8(5) 4_454 . ?
C2 N1 C11 117.7(6) . . ?
C2 N1 U1 121.2(4) . . ?
C11 N1 U1 121.1(4) . . ?
C7 N2 C10 117.3(6) . . ?
C7 N2 U1 120.9(4) . . ?
C10 N2 U1 121.7(4) . . ?
O7 C1 O1 125.4(7) . . ?
O7 C1 C2 119.8(7) . . ?
O1 C1 C2 114.8(6) . . ?
N1 C2 C3 122.3(6) . . ?
N1 C2 C1 114.1(6) . . ?
C3 C2 C1 123.5(6) . . ?
C4 C3 C2 119.3(6) . . ?
C4 C3 H3 120.4 . . ?
C2 C3 H3 120.4 . . ?
C3 C4 C5 119.7(6) . . ?
C3 C4 H4 120.2 . . ?
C5 C4 H4 120.2 . . ?
C4 C5 C11 117.0(7) . . ?
C4 C5 H5 121.5 . . ?
C11 C5 H5 121.5 . . ?
O8 C6 O3 123.9(6) . . ?
O8 C6 C7 122.2(7) . . ?
O3 C6 C7 114.0(5) . . ?
N2 C7 C8 122.8(6) . . ?
N2 C7 C6 114.4(6) . . ?
C8 C7 C6 122.8(6) . . ?
C13 C8 C7 118.2(6) . . ?
C13 C8 H8 120.9 . . ?
C7 C8 H8 120.9 . . ?
C10 C9 C13 118.3(6) . . ?
C10 C9 H9 120.9 . . ?
C13 C9 H9 120.9 . . ?
N2 C10 C9 124.5(6) . . ?
N2 C10 C14 112.8(6) . . ?
C9 C10 C14 122.7(6) . . ?
N1 C11 C5 123.8(6) . . ?
N1 C11 C12 114.0(6) . . ?
C5 C11 C12 122.2(6) . . ?
O9 C12 O4 124.8(6) . . ?
O9 C12 C11 122.4(6) . . ?
O4 C12 C11 112.8(6) . . ?
C9 C13 C8 118.8(6) . . ?
C9 C13 H13 120.6 . . ?
C8 C13 H13 120.6 . . ?
O10 C14 O2 123.4(6) . . ?
O10 C14 C10 122.3(6) . . ?
O2 C14 C10 114.3(6) . . ?
O16 C15 O11 125.6(7) 4 . ?
O16 C15 C16 117.7(6) 4 . ?
O11 C15 C16 116.7(6) . . ?
O12 C16 O15 124.8(7) . 4 ?
O12 C16 C15 119.1(6) . . ?
O15 C16 C15 116.1(6) 4 . ?

loop_
_geom_bond_atom_site_label_1
_geom_bond_atom_site_label_2
_geom_bond_distance
_geom_bond_site_symmetry_2
_geom_bond_publ_flag
U1 O5 1.775(5) . ?
U1 O6 1.777(5) . ?
U1 O4 2.445(5) . ?
U1 O2 2.446(5) . ?
U1 O1 2.470(5) . ?
U1 O3 2.475(5) . ?
U1 N1 2.624(5) . ?
U1 N2 2.661(6) . ?
Pb1 O11 2.445(5) . ?
Pb1 O4 2.481(5) . ?
Pb1 O12 2.516(5) . ?
Pb1 O3 2.571(5) . ?
Pb2 O15 2.485(5) . ?
Pb2 O2 2.496(5) . ?
Pb2 O16 2.504(5) . ?
Pb2 O1 2.555(5) . ?
O1 C1 1.294(9) . ?
O2 C14 1.289(8) . ?
O3 C6 1.284(9) . ?
O4 C12 1.304(8) . ?
O7 C1 1.217(8) . ?
O8 C6 1.242(8) . ?
O9 C12 1.219(8) . ?
O10 C14 1.218(8) . ?
O11 C15 1.261(8) . ?
O12 C16 1.242(9) . ?
O15 C16 1.273(8) 4_454 ?
O16 C15 1.247(8) 4_454 ?
N1 C2 1.342(8) . ?
N1 C11 1.346(9) . ?
N2 C7 1.337(8) . ?
N2 C10 1.340(8) . ?
C1 C2 1.489(9) . ?
C2 C3 1.388(9) . ?
C3 C4 1.383(9) . ?
C3 H3 0.9300 . ?
C4 C5 1.389(10) . ?
C4 H4 0.9300 . ?
C5 C11 1.401(10) . ?
C5 H5 0.9300 . ?
C6 C7 1.496(9) . ?
C7 C8 1.407(9) . ?
C8 C13 1.395(9) . ?
C8 H8 0.9300 . ?
C9 C10 1.371(9) . ?
C9 C13 1.393(9) . ?
C9 H9 0.9300 . ?
C10 C14 1.502(9) . ?
C11 C12 1.501(10) . ?
C13 H13 0.9300 . ?
C15 O16 1.247(8) 4 ?
C15 C16 1.568(9) . ?
C16 O15 1.273(8) 4 ?
